data_7039873
loop_
_publ_author_name
'Spallek, Tatiana'
'He\&s, Oliver'
'Meermann-Zimmermann, Melanie'
'Meermann, Christian'
'Klimpel, Michael G.'
'Estler, Frank'
'Schneider, David'
'Scherer, Wolfgang'
'Tafipolsky, Maxim'
'T\"ornroos, Karl W'
'Maichle-M\"ossmer, C\"acilia'
'Sirsch, Peter'
'Anwander, Reiner'

_publ_section_title
;
 Synthesis and structural diversity of trivalent rare-earth metal
 diisopropylamide complexes.
;
_journal_issue 35
_journal_name_full 'Dalton transactions (Cambridge, England : 2003)'
_journal_page_first 13750
_journal_page_last 13765
_journal_paper_doi 10.1039/c6dt01568a
_journal_volume 45
_journal_year 2016
_chemical_formula_sum 'C58 H130 Cl2 La3 N7 O4'
_chemical_formula_weight 1477.31
_space_group_crystal_system monoclinic
_space_group_IT_number 14
_space_group_name_Hall '-P 2ybc'
_space_group_name_H-M_alt 'P 1 21/c 1'
_symmetry_space_group_name_Hall '-P 2ybc'
_symmetry_space_group_name_H-M 'P 1 21/c 1'
_atom_sites_solution_hydrogens geom
_audit_creation_method SHELXL-2014/7
_audit_update_record
;
2016-05-25 deposited with the CCDC.
2016-05-26 downloaded from the CCDC.
;
_cell_angle_alpha 90
_cell_angle_beta 101.8300(10)
_cell_angle_gamma 90
_cell_formula_units_Z 2
_cell_length_a 21.3309(5)
_cell_length_b 10.6805(3)
_cell_length_c 16.5145(4)
_cell_measurement_reflns_used 971
_cell_measurement_temperature 173(2)
_cell_measurement_theta_max 34.03
_cell_measurement_theta_min 4.231
_cell_volume 3682.50(16)
_computing_cell_refinement 'APEX2 v2014.1-1 (Bruker AXS)'
_computing_data_collection 'COSMO v1.61'
_computing_data_reduction 'SAINT V8.27B (Bruker AXS Inc., 2012)'
_computing_structure_refinement 'SHELXL-2014/7 (Sheldrick, 2014)'
_computing_structure_solution 'SHELXS-97 (Sheldrick 2008)'
_diffrn_ambient_temperature 173(2)
_diffrn_measured_fraction_theta_full 1.000
_diffrn_measured_fraction_theta_max 1.000
_diffrn_measurement_device_type 'Bruker APEX DUO'
_diffrn_measurement_method 'phi and omega scans'
_diffrn_radiation_type MoK\a
_diffrn_radiation_wavelength 0.71073
_diffrn_reflns_av_R_equivalents 0.0381
_diffrn_reflns_av_unetI/netI 0.0280
_diffrn_reflns_Laue_measured_fraction_full 1.000
_diffrn_reflns_Laue_measured_fraction_max 1.000
_diffrn_reflns_limit_h_max 28
_diffrn_reflns_limit_h_min -28
_diffrn_reflns_limit_k_max 14
_diffrn_reflns_limit_k_min -11
_diffrn_reflns_limit_l_max 22
_diffrn_reflns_limit_l_min -21
_diffrn_reflns_number 57558
_diffrn_reflns_point_group_measured_fraction_full 1.000
_diffrn_reflns_point_group_measured_fraction_max 1.000
_diffrn_reflns_theta_full 25.242
_diffrn_reflns_theta_max 28.281
_diffrn_reflns_theta_min 1.951
_diffrn_source 'ImuS-focus sealed tube'
_exptl_absorpt_coefficient_mu 1.823
_exptl_absorpt_correction_T_max 0.8966
_exptl_absorpt_correction_T_min 0.7629
_exptl_absorpt_correction_type numerical
_exptl_absorpt_process_details sadabs
_exptl_crystal_colour colourless
_exptl_crystal_density_diffrn 1.332
_exptl_crystal_description block
_exptl_crystal_F_000 1528
_exptl_crystal_size_max 0.239
_exptl_crystal_size_mid 0.186
_exptl_crystal_size_min 0.157
_refine_diff_density_max 1.811
_refine_diff_density_min -2.295
_refine_diff_density_rms 0.127
_refine_ls_extinction_method none
_refine_ls_goodness_of_fit_ref 1.142
_refine_ls_hydrogen_treatment constr
_refine_ls_matrix_type full
_refine_ls_number_parameters 476
_refine_ls_number_reflns 9126
_refine_ls_number_restraints 328
_refine_ls_restrained_S_all 1.360
_refine_ls_R_factor_all 0.0533
_refine_ls_R_factor_gt 0.0459
_refine_ls_shift/su_max 0.583
_refine_ls_shift/su_mean 0.024
_refine_ls_structure_factor_coef Fsqd
_refine_ls_weighting_details 'w=1/[\s^2^(Fo^2^)+(0.0353P)^2^+14.7365P] where P=(Fo^2^+2Fc^2^)/3'
_refine_ls_weighting_scheme calc
_refine_ls_wR_factor_gt 0.1053
_refine_ls_wR_factor_ref 0.1094
_reflns_Friedel_coverage 0.000
_reflns_number_gt 8075
_reflns_number_total 9126
_reflns_threshold_expression 'I > 2\s(I)'
_cod_data_source_file c6dt01568a2.cif
_cod_data_source_block 5c'_(dists152)
_cod_depositor_comments 'Adding full bibliography for 7039866--7039885.cif.'
_cod_database_code 7039873
_shelx_shelxl_version_number 2014/7
_shelx_space_group_comment
;
The symmetry employed for this shelxl refinement is uniquely defined
by the following loop, which should always be used as a source of
symmetry information in preference to the above space-group names.
They are only intended as comments.
;
_shelx_estimated_absorpt_t_min 0.670
_shelx_estimated_absorpt_t_max 0.763

loop_
_space_group_symop_operation_xyz
'x, y, z'
'-x, y+1/2, -z+1/2'
'-x, -y, -z'
'x, -y-1/2, z-1/2'

loop_
_atom_site_label
_atom_site_type_symbol
_atom_site_fract_x
_atom_site_fract_y
_atom_site_fract_z
_atom_site_U_iso_or_equiv
_atom_site_adp_type
_atom_site_occupancy
_atom_site_site_symmetry_order
_atom_site_calc_flag
_atom_site_refinement_flags_posn
_atom_site_refinement_flags_adp
_atom_site_refinement_flags_occupancy
_atom_site_disorder_assembly
_atom_site_disorder_group
La1 La 0.40906(2) 0.93591(2) 0.03753(2) 0.02022(1) Uani 1 1 d . . . . .
Cl1 Cl 0.51812(2) 0.83945(3) -0.02027(2) 0.03059(7) Uani 1 1 d . . . . .
O1 O 0.37718(4) 0.70039(8) 0.02705(5) 0.0275(2) Uani 1 1 d . . . . .
N1 N 0.40025(5) 0.95501(10) 0.17528(6) 0.0241(3) Uani 1 1 d . . . . .
N2 N 0.32325(5) 0.98364(10) -0.06552(6) 0.0261(3) Uani 1 1 d . . . . .
C1 C 0.43626(6) 0.87948(12) 0.24317(7) 0.0274(3) Uani 1 1 d . . . . .
H1 H 0.4050 0.8342 0.2702 0.033 Uiso 1 1 calc R U . . .
C2 C 0.48162(7) 0.95471(13) 0.30968(8) 0.0328(4) Uani 1 1 d . . . . .
H2A H 0.5132 0.9985 0.2845 0.049 Uiso 1 1 calc R U . . .
H2B H 0.5037 0.8977 0.3527 0.049 Uiso 1 1 calc R U . . .
H2C H 0.4569 1.0160 0.3344 0.049 Uiso 1 1 calc R U . . .
C3 C 0.47630(8) 0.78271(13) 0.20892(9) 0.0404(4) Uani 1 1 d . . . . .
H3A H 0.4482 0.7300 0.1683 0.061 Uiso 1 1 calc R U . . .
H3B H 0.4992 0.7304 0.2542 0.061 Uiso 1 1 calc R U . . .
H3C H 0.5073 0.8254 0.1822 0.061 Uiso 1 1 calc R U . . .
C4 C 0.35572(6) 1.04258(14) 0.20219(8) 0.0345(4) Uani 1 1 d . . . . .
H4 H 0.3774 1.0785 0.2567 0.041 Uiso 1 1 calc R U . . .
C5 C 0.34064(7) 1.14978(14) 0.14035(9) 0.0401(4) Uani 1 1 d . . . . .
H5A H 0.3802 1.1949 0.1377 0.060 Uiso 1 1 calc R U . . .
H5B H 0.3102 1.2073 0.1580 0.060 Uiso 1 1 calc R U . . .
H5C H 0.3218 1.1161 0.0856 0.060 Uiso 1 1 calc R U . . .
C6 C 0.29357(7) 0.9787(2) 0.21369(11) 0.0615(5) Uani 1 1 d . . . . .
H6A H 0.2697 0.9491 0.1600 0.092 Uiso 1 1 calc R U . . .
H6B H 0.2674 1.0388 0.2370 0.092 Uiso 1 1 calc R U . . .
H6C H 0.3040 0.9074 0.2514 0.092 Uiso 1 1 calc R U . . .
C7 C 0.26444(7) 0.92899(16) -0.04817(10) 0.0439(4) Uani 1 1 d . . . . .
H7 H 0.2765 0.8922 0.0086 0.053 Uiso 1 1 calc R U . . .
C8 C 0.23910(8) 0.81891(17) -0.10649(12) 0.0548(5) Uani 1 1 d . . . . .
H8A H 0.2255 0.8502 -0.1632 0.082 Uiso 1 1 calc R U . . .
H8B H 0.2026 0.7801 -0.0887 0.082 Uiso 1 1 calc R U . . .
H8C H 0.2732 0.7567 -0.1046 0.082 Uiso 1 1 calc R U . . .
C9 C 0.21126(7) 1.02050(19) -0.04524(11) 0.0544(5) Uani 1 1 d . . . . .
H9A H 0.2266 1.0850 -0.0037 0.082 Uiso 1 1 calc R U . . .
H9B H 0.1749 0.9762 -0.0306 0.082 Uiso 1 1 calc R U . . .
H9C H 0.1976 1.0599 -0.0996 0.082 Uiso 1 1 calc R U . . .
C10 C 0.31668(8) 1.04355(17) -0.14557(9) 0.0482(5) Uani 1 1 d . . . . .
H10 H 0.2729 1.0244 -0.1785 0.058 Uiso 1 1 calc R U . . .
C11 C 0.32328(11) 1.18553(17) -0.13688(12) 0.0716(7) Uani 1 1 d . . . . .
H11A H 0.2924 1.2172 -0.1053 0.107 Uiso 1 1 calc R U . . .
H11B H 0.3149 1.2240 -0.1919 0.107 Uiso 1 1 calc R U . . .
H11C H 0.3668 1.2065 -0.1078 0.107 Uiso 1 1 calc R U . . .
C12 C 0.36519(11) 0.9930(3) -0.19186(11) 0.0807(8) Uani 1 1 d . . . . .
H12A H 0.4082 0.9993 -0.1569 0.121 Uiso 1 1 calc R U . . .
H12B H 0.3635 1.0417 -0.2426 0.121 Uiso 1 1 calc R U . . .
H12C H 0.3555 0.9050 -0.2062 0.121 Uiso 1 1 calc R U . . .
C13 C 0.33070(6) 0.63881(14) 0.06746(9) 0.0387(4) Uani 1 1 d . . . . .
H13A H 0.2865 0.6604 0.0393 0.046 Uiso 1 1 calc R U . . .
H13B H 0.3371 0.6647 0.1261 0.046 Uiso 1 1 calc R U . . .
C14 C 0.34247(7) 0.50046(14) 0.06099(10) 0.0414(4) Uani 1 1 d . . . . .
H14A H 0.3025 0.4520 0.0582 0.050 Uiso 1 1 calc R U . . .
H14B H 0.3752 0.4705 0.1085 0.050 Uiso 1 1 calc R U . . .
C15 C 0.36613(8) 0.49038(14) -0.01876(10) 0.0456(5) Uani 1 1 d . . . . .
H15A H 0.3300 0.4889 -0.0671 0.055 Uiso 1 1 calc R U . . .
H15B H 0.3925 0.4143 -0.0195 0.055 Uiso 1 1 calc R U . . .
C16 C 0.40577(7) 0.60743(13) -0.01811(9) 0.0374(4) Uani 1 1 d . . . . .
H16A H 0.4508 0.5915 0.0096 0.045 Uiso 1 1 calc R U . . .
H16B H 0.4049 0.6363 -0.0753 0.045 Uiso 1 1 calc R U . . .
La2 La 0.0000 0.5000 0.0000 0.04143(3) Uani 1 2 d S . P A .
N3 N 0.08218(9) 0.57879(17) 0.11138(12) 0.0462(8) Uani 0.5 1 d D . P A -1
N4 N -0.05263(6) 0.67052(11) -0.10355(8) 0.0432(7) Uani 0.5 1 d D . P A -1
N5 N -0.03357(8) 0.30374(16) -0.02290(12) 0.0434(7) Uani 0.5 1 d D . P A -1
C21 C 0.09935(16) 0.6963(4) 0.1313(2) 0.0722(7) Uani 0.5 1 d D U P A -1
H21 H 0.1277 0.6730 0.1852 0.087 Uiso 0.5 1 calc R U P A -1
C22 C 0.14934(13) 0.7498(3) 0.0992(2) 0.0748(9) Uani 0.5 1 d D U P A -1
H22A H 0.1667 0.6872 0.0663 0.112 Uiso 0.5 1 calc R U P A -1
H22B H 0.1833 0.7782 0.1448 0.112 Uiso 0.5 1 calc R U P A -1
H22C H 0.1329 0.8213 0.0639 0.112 Uiso 0.5 1 calc R U P A -1
C23 C 0.05580(18) 0.7685(3) 0.1695(2) 0.0818(9) Uani 0.5 1 d D U P A -1
H23A H 0.0304 0.8243 0.1283 0.123 Uiso 0.5 1 calc R U P A -1
H23B H 0.0804 0.8185 0.2149 0.123 Uiso 0.5 1 calc R U P A -1
H23C H 0.0271 0.7116 0.1912 0.123 Uiso 0.5 1 calc R U P A -1
C24 C 0.10845(19) 0.4792(5) 0.1480(3) 0.0902(8) Uani 0.5 1 d D U P A -1
H24 H 0.0842 0.4089 0.1159 0.108 Uiso 0.5 1 calc R U P A -1
C25 C 0.1015(2) 0.4570(3) 0.23213(16) 0.0802(9) Uani 0.5 1 d D U P A -1
H25A H 0.1283 0.5165 0.2692 0.120 Uiso 0.5 1 calc R U P A -1
H25B H 0.1150 0.3714 0.2484 0.120 Uiso 0.5 1 calc R U P A -1
H25C H 0.0566 0.4682 0.2358 0.120 Uiso 0.5 1 calc R U P A -1
C26 C 0.17463(13) 0.4540(4) 0.1447(4) 0.1041(11) Uani 0.5 1 d D U P A -1
H26A H 0.1782 0.4408 0.0871 0.156 Uiso 0.5 1 calc R U P A -1
H26B H 0.1891 0.3787 0.1771 0.156 Uiso 0.5 1 calc R U P A -1
H26C H 0.2013 0.5254 0.1677 0.156 Uiso 0.5 1 calc R U P A -1
C27 C -0.0333(2) 0.7899(5) -0.0789(3) 0.0862(7) Uani 0.5 1 d D U P A -1
H27 H -0.0080 0.7674 -0.0229 0.103 Uiso 0.5 1 calc R U P A -1
C28 C 0.02037(9) 0.82709(19) -0.1149(2) 0.0862(7) Uani 0.5 1 d D U P A -1
H28A H 0.0103 0.9060 -0.1450 0.129 Uiso 0.5 1 calc R U P A -1
H28B H 0.0287 0.7620 -0.1532 0.129 Uiso 0.5 1 calc R U P A -1
H28C H 0.0584 0.8384 -0.0709 0.129 Uiso 0.5 1 calc R U P A -1
C29 C -0.07026(19) 0.86805(15) -0.0550(2) 0.0862(7) Uani 0.5 1 d D U P A -1
H29A H -0.1147 0.8398 -0.0723 0.129 Uiso 0.5 1 calc R U P A -1
H29B H -0.0654 0.9500 -0.0797 0.129 Uiso 0.5 1 calc R U P A -1
H29C H -0.0593 0.8749 0.0054 0.129 Uiso 0.5 1 calc R U P A -1
C30 C -0.10076(19) 0.6549(5) -0.1714(3) 0.1034(8) Uani 0.5 1 d D U P A -1
H30 H -0.1028 0.7411 -0.1954 0.124 Uiso 0.5 1 calc R U P A -1
C31 C -0.0808(2) 0.5857(3) -0.23551(10) 0.0722(9) Uani 0.5 1 d D U P A -1
H31A H -0.0346 0.5964 -0.2311 0.108 Uiso 0.5 1 calc R U P A -1
H31B H -0.1037 0.6164 -0.2894 0.108 Uiso 0.5 1 calc R U P A -1
H31C H -0.0905 0.4968 -0.2300 0.108 Uiso 0.5 1 calc R U P A -1
C32 C -0.16203(7) 0.6468(5) -0.1523(3) 0.1022(11) Uani 0.5 1 d D U P A -1
H32A H -0.1796 0.7312 -0.1499 0.153 Uiso 0.5 1 calc R U P A -1
H32B H -0.1588 0.6055 -0.0986 0.153 Uiso 0.5 1 calc R U P A -1
H32C H -0.1903 0.5981 -0.1951 0.153 Uiso 0.5 1 calc R U P A -1
C33 C -0.0817(2) 0.2859(5) -0.0846(3) 0.0759(7) Uani 0.5 1 d . U P A -1
H33 H -0.0890 0.3744 -0.1039 0.091 Uiso 0.5 1 calc R U P A -1
C34 C -0.14456(9) 0.2612(5) -0.06245(19) 0.0896(10) Uani 0.5 1 d D U P A -1
H34A H -0.1405 0.2706 -0.0026 0.134 Uiso 0.5 1 calc R U P A -1
H34B H -0.1583 0.1757 -0.0788 0.134 Uiso 0.5 1 calc R U P A -1
H34C H -0.1763 0.3208 -0.0914 0.134 Uiso 0.5 1 calc R U P A -1
C35 C -0.07646(14) 0.2298(4) -0.15944(14) 0.0738(9) Uani 0.5 1 d D U P A -1
H35A H -0.0311 0.2194 -0.1613 0.111 Uiso 0.5 1 calc R U P A -1
H35B H -0.0972 0.2830 -0.2056 0.111 Uiso 0.5 1 calc R U P A -1
H35C H -0.0974 0.1477 -0.1640 0.111 Uiso 0.5 1 calc R U P A -1
C36 C -0.00608(13) 0.1347(2) 0.02118(16) 0.1759(8) Uani 0.5 1 d D U P A -1
H36 H -0.0305 0.0596 -0.0040 0.211 Uiso 0.5 1 calc R U P A -1
C37 C 0.06167(14) 0.1620(7) 0.0018(3) 0.1569(12) Uani 0.5 1 d D U P A -1
H37A H 0.0607 0.1449 -0.0568 0.235 Uiso 0.5 1 calc R U P A -1
H37B H 0.0937 0.1082 0.0362 0.235 Uiso 0.5 1 calc R U P A -1
H37C H 0.0729 0.2500 0.0138 0.235 Uiso 0.5 1 calc R U P A -1
C38 C -0.0092(3) 0.1729(7) 0.11174(17) 0.1697(13) Uani 0.5 1 d D U P A -1
H38A H -0.0476 0.1366 0.1263 0.255 Uiso 0.5 1 calc R U P A -1
H38B H -0.0110 0.2644 0.1157 0.255 Uiso 0.5 1 calc R U P A -1
H38C H 0.0290 0.1418 0.1499 0.255 Uiso 0.5 1 calc R U P A -1
O2 O 0.08649(5) 0.45910(14) -0.08691(7) 0.0629(4) Uani 1 1 d D . . . .
C101 C 0.08438(16) 0.5106(4) -0.1626(2) 0.0788(7) Uani 0.5291(18) 1 d D U P B 1
H10A H 0.0715 0.5997 -0.1632 0.095 Uiso 0.5291(18) 1 calc R U P B 1
H10B H 0.0538 0.4651 -0.2057 0.095 Uiso 0.5291(18) 1 calc R U P B 1
C102 C 0.15285(16) 0.4976(4) -0.1764(2) 0.0742(6) Uani 0.5291(18) 1 d D U P B 1
H10C H 0.1530 0.4808 -0.2353 0.089 Uiso 0.5291(18) 1 calc R U P B 1
H10D H 0.1781 0.5742 -0.1589 0.089 Uiso 0.5291(18) 1 calc R U P B 1
C103 C 0.17890(19) 0.3884(4) -0.1234(2) 0.0867(7) Uani 0.5291(18) 1 d D U P B 1
H10E H 0.1865 0.3167 -0.1581 0.104 Uiso 0.5291(18) 1 calc R U P B 1
H10F H 0.2199 0.4110 -0.0862 0.104 Uiso 0.5291(18) 1 calc R U P B 1
C104 C 0.13167(18) 0.3565(4) -0.0760(3) 0.1003(8) Uani 0.5291(18) 1 d D U P B 1
H10G H 0.1519 0.3464 -0.0168 0.120 Uiso 0.5291(18) 1 calc R U P B 1
H10H H 0.1099 0.2773 -0.0963 0.120 Uiso 0.5291(18) 1 calc R U P B 1
C10A C 0.0849(2) 0.3886(5) -0.1628(2) 0.0906(8) Uani 0.4709(18) 1 d D U P B 2
H10I H 0.0436 0.4047 -0.2013 0.109 Uiso 0.4709(18) 1 calc R U P B 2
H10J H 0.0870 0.2980 -0.1497 0.109 Uiso 0.4709(18) 1 calc R U P B 2
C10B C 0.13800(19) 0.4208(5) -0.2047(3) 0.0828(7) Uani 0.4709(18) 1 d D U P B 2
H10K H 0.1242 0.4791 -0.2516 0.099 Uiso 0.4709(18) 1 calc R U P B 2
H10L H 0.1577 0.3454 -0.2240 0.099 Uiso 0.4709(18) 1 calc R U P B 2
C10C C 0.1827(2) 0.4842(5) -0.1313(3) 0.0889(7) Uani 0.4709(18) 1 d D U P B 2
H10M H 0.2045 0.4227 -0.0901 0.107 Uiso 0.4709(18) 1 calc R U P B 2
H10N H 0.2148 0.5388 -0.1492 0.107 Uiso 0.4709(18) 1 calc R U P B 2
C10D C 0.1330(2) 0.5578(4) -0.0998(3) 0.0992(8) Uani 0.4709(18) 1 d D U P B 2
H10O H 0.1516 0.6009 -0.0473 0.119 Uiso 0.4709(18) 1 calc R U P B 2
H10P H 0.1124 0.6205 -0.1409 0.119 Uiso 0.4709(18) 1 calc R U P B 2

loop_
_atom_site_aniso_label
_atom_site_aniso_U_11
_atom_site_aniso_U_22
_atom_site_aniso_U_33
_atom_site_aniso_U_23
_atom_site_aniso_U_13
_atom_site_aniso_U_12
La1 0.01753(2) 0.02446(3) 0.01993(3) -0.00134(3) 0.00681(2) -0.00113(2)
Cl1 0.02570(11) 0.02475(13) 0.04608(14) -0.00728(12) 0.01847(10) -0.00341(10)
O1 0.0283(4) 0.0257(4) 0.0307(4) -0.0019(3) 0.0113(3) -0.0032(3)
N1 0.0258(4) 0.0255(5) 0.0227(4) -0.0005(4) 0.0090(3) 0.0012(4)
N2 0.0242(4) 0.0308(5) 0.0235(4) 0.0023(4) 0.0056(4) -0.0034(4)
C1 0.0339(6) 0.0241(5) 0.0242(5) 0.0014(5) 0.0061(4) -0.0072(5)
C2 0.0397(6) 0.0307(6) 0.0271(6) -0.0007(5) 0.0045(5) -0.0066(5)
C3 0.0513(8) 0.0291(6) 0.0339(7) -0.0012(6) -0.0076(6) 0.0112(6)
C4 0.0369(6) 0.0409(7) 0.0293(6) -0.0040(5) 0.0152(4) 0.0067(6)
C5 0.0448(7) 0.0374(7) 0.0408(7) -0.0026(6) 0.0149(5) 0.0142(6)
C6 0.0510(7) 0.0752(12) 0.0715(8) 0.0074(9) 0.0433(5) 0.0090(8)
C7 0.0340(7) 0.0516(8) 0.0450(8) 0.0071(7) 0.0057(6) -0.0007(7)
C8 0.0428(8) 0.0522(9) 0.0640(10) 0.0035(9) -0.0019(8) -0.0144(7)
C9 0.0315(7) 0.0742(11) 0.0571(9) 0.0048(9) 0.0081(7) 0.0087(8)
C10 0.0548(9) 0.0581(9) 0.0294(7) 0.0057(7) 0.0032(6) -0.0132(8)
C11 0.0976(15) 0.0490(9) 0.0592(10) 0.0259(8) -0.0049(10) -0.0134(10)
C12 0.0970(14) 0.1133(18) 0.0397(8) 0.0008(11) 0.0323(8) 0.0003(14)
C13 0.0348(6) 0.0405(7) 0.0458(7) 0.0018(6) 0.0202(5) -0.0077(6)
C14 0.0396(7) 0.0385(7) 0.0459(7) 0.0071(6) 0.0081(6) -0.0088(6)
C15 0.0566(8) 0.0299(7) 0.0518(8) -0.0065(6) 0.0152(7) -0.0102(6)
C16 0.0467(7) 0.0317(6) 0.0385(6) -0.0089(6) 0.0197(5) -0.0057(6)
La2 0.02126(4) 0.07356(8) 0.02815(5) -0.01772(5) 0.00195(4) -0.00723(5)
N3 0.0336(11) 0.0664(16) 0.0359(12) -0.0183(12) 0.0007(10) -0.0171(11)
N4 0.0430(13) 0.0391(13) 0.0456(13) -0.0012(11) 0.0045(11) 0.0063(11)
N5 0.0493(13) 0.0348(12) 0.0430(13) -0.0057(11) 0.0021(11) -0.0142(11)
C21 0.0725(11) 0.0690(14) 0.0791(13) 0.0110(10) 0.0246(8) -0.0047(9)
C22 0.0678(11) 0.095(2) 0.0578(15) -0.0022(15) 0.0042(9) -0.0427(13)
C23 0.1018(13) 0.084(2) 0.0646(15) -0.0255(14) 0.0294(9) -0.0168(14)
C24 0.0826(11) 0.0885(15) 0.0983(11) -0.0001(13) 0.0161(11) 0.0071(12)
C25 0.0782(15) 0.076(2) 0.0676(11) -0.0250(16) -0.0281(9) 0.0042(18)
C26 0.0731(11) 0.121(3) 0.1051(18) -0.033(2) -0.0125(10) 0.0105(18)
C27 0.0913(11) 0.0751(11) 0.0941(11) -0.0115(9) 0.0234(9) -0.0084(9)
C28 0.0913(11) 0.0751(11) 0.0941(11) -0.0115(9) 0.0234(9) -0.0084(9)
C29 0.0913(11) 0.0751(11) 0.0941(11) -0.0115(9) 0.0234(9) -0.0084(9)
C30 0.0978(11) 0.1015(15) 0.1079(13) -0.0085(11) 0.0140(9) 0.0024(12)
C31 0.0914(15) 0.0654(17) 0.0484(12) 0.0120(11) -0.0123(9) -0.0283(14)
C32 0.0823(11) 0.100(2) 0.1161(19) 0.0323(19) 0.0009(10) 0.0198(18)
C33 0.0713(11) 0.0885(15) 0.0682(11) -0.0022(11) 0.0146(9) -0.0061(12)
C34 0.0845(12) 0.099(2) 0.0891(16) 0.0093(18) 0.0271(9) -0.0273(17)
C35 0.0740(16) 0.0715(19) 0.0744(12) -0.0120(13) 0.0118(10) -0.0271(16)
C36 0.1760(12) 0.1827(17) 0.1691(12) -0.0036(13) 0.0355(11) -0.0011(14)
C37 0.1619(13) 0.150(3) 0.1539(17) -0.011(2) 0.0209(10) 0.005(2)
C38 0.180(2) 0.164(3) 0.1632(12) -0.0065(19) 0.0309(11) 0.002(2)
O2 0.0400(5) 0.1018(10) 0.0504(6) -0.0123(7) 0.0178(4) 0.0021(6)
C101 0.0742(9) 0.0884(14) 0.0808(13) 0.0086(12) 0.0320(10) 0.0110(10)
C102 0.0726(9) 0.0817(11) 0.0752(11) -0.0001(8) 0.0317(9) 0.0082(10)
C103 0.0790(10) 0.0919(11) 0.0915(12) 0.0079(10) 0.0228(8) 0.0109(9)
C104 0.1022(12) 0.1058(14) 0.0994(12) 0.0171(10) 0.0361(8) 0.0109(11)
C10A 0.0865(10) 0.1007(15) 0.0902(13) -0.0063(12) 0.0312(9) -0.0059(10)
C10B 0.0812(11) 0.0898(12) 0.0829(10) -0.0022(9) 0.0294(8) -0.0027(10)
C10C 0.0840(10) 0.0945(13) 0.0919(12) -0.0068(10) 0.0266(9) -0.0023(9)
C10D 0.1011(13) 0.1035(14) 0.0991(12) -0.0110(9) 0.0346(10) 0.0004(10)

loop_
_atom_type_symbol
_atom_type_description
_atom_type_scat_dispersion_real
_atom_type_scat_dispersion_imag
_atom_type_scat_source
C C 0.0033 0.0016 'International Tables Vol C Tables 4.2.6.8 and 6.1.1.4'
H H 0.0000 0.0000 'International Tables Vol C Tables 4.2.6.8 and 6.1.1.4'
Cl Cl 0.1484 0.1585 'International Tables Vol C Tables 4.2.6.8 and 6.1.1.4'
La La -0.2871 2.4523 'International Tables Vol C Tables 4.2.6.8 and 6.1.1.4'
N N 0.0061 0.0033 'International Tables Vol C Tables 4.2.6.8 and 6.1.1.4'
O O 0.0106 0.0060 'International Tables Vol C Tables 4.2.6.8 and 6.1.1.4'

loop_
_geom_angle_atom_site_label_1
_geom_angle_atom_site_label_2
_geom_angle_atom_site_label_3
_geom_angle
_geom_angle_site_symmetry_1
_geom_angle_site_symmetry_3
N2 La1 N1 119.65(4) . .
N2 La1 O1 90.44(3) . .
N1 La1 O1 94.43(3) . .
N2 La1 Cl1 114.25(3) . .
N1 La1 Cl1 125.97(2) . .
O1 La1 Cl1 81.37(2) . .
N2 La1 Cl1 96.05(3) . 3_675
N1 La1 Cl1 100.10(3) . 3_675
O1 La1 Cl1 158.42(2) . 3_675
Cl1 La1 Cl1 77.194(10) . 3_675
N2 La1 C7 26.05(4) . .
N1 La1 C7 100.07(4) . .
O1 La1 C7 74.12(4) . .
Cl1 La1 C7 129.19(3) . .
Cl1 La1 C7 118.30(3) 3_675 .
La1 Cl1 La1 102.805(10) . 3_675
C16 O1 C13 108.87(10) . .
C16 O1 La1 124.38(8) . .
C13 O1 La1 126.70(8) . .
C1 N1 C4 112.97(10) . .
C1 N1 La1 124.38(8) . .
C4 N1 La1 122.62(7) . .
C10 N2 C7 115.34(11) . .
C10 N2 La1 133.65(9) . .
C7 N2 La1 110.65(8) . .
N1 C1 C3 109.63(10) . .
N1 C1 C2 114.49(10) . .
C3 C1 C2 107.59(11) . .
N1 C4 C5 109.71(12) . .
N1 C4 C6 112.54(13) . .
C5 C4 C6 110.32(12) . .
N2 C7 C9 115.40(14) . .
N2 C7 C8 112.68(14) . .
C9 C7 C8 110.13(13) . .
N2 C7 La1 43.30(6) . .
C9 C7 La1 130.65(11) . .
C8 C7 La1 119.19(10) . .
N2 C10 C12 110.87(14) . .
N2 C10 C11 111.28(13) . .
C12 C10 C11 110.12(18) . .
O1 C13 C14 105.71(12) . .
C13 C14 C15 102.86(12) . .
C14 C15 C16 102.84(12) . .
O1 C16 C15 106.08(12) . .
N5 La2 N3 128.02(6) . .
N5 La2 N4 118.02(5) . .
N3 La2 N4 113.96(5) . .
N5 La2 O2 90.69(6) . 3_565
N3 La2 O2 90.43(6) . 3_565
N4 La2 O2 89.18(4) . 3_565
N5 La2 O2 89.31(6) . .
N3 La2 O2 89.57(6) . .
N4 La2 O2 90.82(4) . .
O2 La2 O2 180.0 3_565 .
N5 La2 C24 103.64(11) . .
N3 La2 C24 24.61(11) . .
N4 La2 C24 138.14(11) . .
O2 La2 C24 94.51(9) 3_565 .
O2 La2 C24 85.49(9) . .
N5 La2 C33 22.60(10) . .
N3 La2 C33 150.52(10) . .
N4 La2 C33 95.49(9) . .
O2 La2 C33 88.58(10) 3_565 .
O2 La2 C33 91.42(10) . .
C24 La2 C33 126.24(14) . .
C24 N3 C21 126.2(3) . .
C24 N3 La2 104.3(2) . .
C21 N3 La2 129.54(19) . .
C30 N4 C27 119.0(3) . .
C30 N4 La2 127.3(3) . .
C27 N4 La2 113.18(19) . .
C33 N5 C36 106.2(3) . .
C33 N5 La2 116.5(3) . .
C36 N5 La2 137.15(11) . .
N3 C21 C22 118.8(3) . .
N3 C21 C23 116.2(3) . .
C22 C21 C23 123.5(3) . .
N3 C24 C26 117.9(4) . .
N3 C24 C25 117.6(4) . .
C26 C24 C25 107.3(4) . .
N3 C24 La2 51.13(16) . .
C26 C24 La2 125.2(3) . .
C25 C24 La2 125.4(3) . .
C29 C27 N4 122.4(4) . .
C29 C27 C28 122.8(4) . .
N4 C27 C28 110.3(3) . .
N4 C30 C32 113.6(4) . .
N4 C30 C31 112.6(3) . .
C32 C30 C31 124.5(4) . .
N5 C33 C35 124.1(4) . .
N5 C33 C34 116.1(4) . .
C35 C33 C34 112.4(3) . .
N5 C33 La2 40.95(19) . .
C35 C33 La2 126.0(3) . .
C34 C33 La2 118.9(3) . .
C38 C36 C37 111.6(4) . .
C38 C36 N5 92.6(3) . .
C37 C36 N5 88.4(3) . .
C101 O2 C104 108.5(3) . .
C10A O2 C10D 98.2(3) . .
C101 O2 La2 123.19(18) . .
C104 O2 La2 126.1(2) . .
C10A O2 La2 131.95(19) . .
C10D O2 La2 121.9(2) . .
O2 C101 C102 104.4(3) . .
C103 C102 C101 103.6(3) . .
C104 C103 C102 106.6(3) . .
C103 C104 O2 106.0(3) . .
O2 C10A C10B 113.3(4) . .
C10A C10B C10C 98.2(3) . .
C10D C10C C10B 97.9(3) . .
O2 C10D C10C 102.5(3) . .

loop_
_geom_bond_atom_site_label_1
_geom_bond_atom_site_label_2
_geom_bond_distance
_geom_bond_site_symmetry_2
La1 N2 2.2868(9) .
La1 N1 2.3296(10) .
La1 O1 2.6023(9) .
La1 Cl1 2.8801(3) .
La1 Cl1 2.9038(3) 3_675
La1 C7 3.1200(14) .
La1 C1 3.3810(14) .
Cl1 La1 2.9037(3) 3_675
O1 C16 1.4493(17) .
O1 C13 1.4601(17) .
N1 C1 1.4645(15) .
N1 C4 1.4653(18) .
N2 C10 1.4494(19) .
N2 C7 1.4641(19) .
C1 C3 1.522(2) .
C1 C2 1.5338(17) .
C4 C5 1.524(2) .
C4 C6 1.537(2) .
C7 C9 1.506(2) .
C7 C8 1.546(2) .
C10 C12 1.507(3) .
C10 C11 1.527(3) .
C13 C14 1.506(2) .
C14 C15 1.508(2) .
C15 C16 1.508(2) .
La2 N5 2.2223(17) .
La2 N3 2.4172(18) .
La2 N4 2.5912(12) .
La2 O2 2.5962(13) 3_565
La2 O2 2.5963(13) .
La2 C24 3.009(4) .
La2 C33 3.036(5) .
N3 C24 1.293(5) .
N3 C21 1.330(4) .
N4 C30 1.366(4) .
N4 C27 1.375(5) .
N5 C33 1.303(4) .
N5 C36 1.989(3) .
C21 C22 1.406(5) .
C21 C23 1.447(5) .
C24 C26 1.449(5) .
C24 C25 1.447(5) .
C27 C29 1.265(6) .
C27 C28 1.450(5) .
C30 C32 1.408(5) .
C30 C31 1.426(6) .
C33 C35 1.399(5) .
C33 C34 1.484(5) .
C36 C38 1.565(4) .
C36 C37 1.570(4) .
O2 C101 1.358(4) .
O2 C104 1.446(5) .
O2 C10A 1.457(5) .
O2 C10D 1.492(5) .
C101 C102 1.530(5) .
C102 C103 1.495(5) .
C103 C104 1.437(6) .
C10A C10B 1.484(6) .
C10B C10C 1.537(6) .
C10C C10D 1.496(7) .
